data_7124057
loop_
_publ_author_name
'Frankowski, Sebastian'
'Skrzynska, Anna'
'Albrecht, Lukasz'

_publ_section_title
;
 Inverting the reactivity of troponoid system in the enantioselective
 higher-order cycloaddition
;
_journal_name_full 'Chemical Communications'
_journal_paper_doi 10.1039/C9CC05638F
_journal_year 2019
_chemical_formula_moiety 'C24 H19 N3 O3 S'
_chemical_formula_sum 'C24 H19 N3 O3 S'
_chemical_formula_weight 429.48
_chemical_name_systematic
;
(2S*,3R*,3aS*,6S*,11aR*)-8,10-dioxo-2,9-diphenyl-3,3a,6,8,9,10-hexahydro-2H-6,11a-ethenothieno[2,3-c][1,2,4]triazolo[1,2-a][1,2]diazepine-3-carbaldehyde
;
_space_group_IT_number 14
_space_group_name_Hall '-P 2ybc'
_space_group_name_H-M_alt 'P 1 21/c 1'
_symmetry_cell_setting monoclinic
_symmetry_Int_Tables_number 14
_symmetry_space_group_name_Hall '-P 2ybc'
_symmetry_space_group_name_H-M 'P 1 21/c 1'
_atom_sites_solution_hydrogens difmap
_atom_sites_solution_primary difmap
_atom_sites_solution_secondary difmap
_audit_update_record
;
2019-06-01 deposited with the CCDC.    2019-08-23 downloaded from the CCDC.
;
_cell_angle_alpha 90
_cell_angle_beta 100.257(1)
_cell_angle_gamma 90
_cell_formula_units_Z 8
_cell_length_a 10.2822(1)
_cell_length_b 14.2079(1)
_cell_length_c 27.6670(1)
_cell_measurement_reflns_used 105056
_cell_measurement_temperature 100
_cell_measurement_theta_max 78.684
_cell_measurement_theta_min 3.118
_cell_volume 3977.24(5)
_computing_cell_refinement 'CrysAlisPro 1.171.40.54a (Rigaku OD, 2019)'
_computing_data_collection 'CrysAlisPro 1.171.40.54a (Rigaku OD, 2019)'
_computing_data_reduction 'CrysAlisPro 1.171.40.54a (Rigaku OD, 2019)'
_diffrn_ambient_environment N~2~
_diffrn_ambient_temperature 100
_diffrn_detector 'CCD plate'
_diffrn_detector_area_resol_mean 5.8140
_diffrn_detector_type 'Pilatus 300K'
_diffrn_measured_fraction_theta_full 1.000
_diffrn_measured_fraction_theta_max 1.000
_diffrn_measurement_device 'four-circle diffractometer'
_diffrn_measurement_device_type 'XtaLAB Synergy, Dualflex, Pilatus 300K'
_diffrn_measurement_method '\w scans'
_diffrn_radiation_monochromator mirror
_diffrn_radiation_probe x-ray
_diffrn_radiation_type 'Cu K\a'
_diffrn_radiation_wavelength 1.54184
_diffrn_reflns_av_R_equivalents 0.0272
_diffrn_reflns_av_unetI/netI 0.0075
_diffrn_reflns_limit_h_max 12
_diffrn_reflns_limit_h_min -12
_diffrn_reflns_limit_k_max 16
_diffrn_reflns_limit_k_min -16
_diffrn_reflns_limit_l_max 32
_diffrn_reflns_limit_l_min -32
_diffrn_reflns_number 134496
_diffrn_reflns_theta_full 66.60
_diffrn_reflns_theta_max 66.60
_diffrn_reflns_theta_min 3.25
_diffrn_source 'micro-focus sealed X-ray tube'
_diffrn_source_type 'PhotonJet (Cu) X-ray Source'
_exptl_absorpt_coefficient_mu 1.724
_exptl_absorpt_correction_T_max 1.000
_exptl_absorpt_correction_T_min 0.087
_exptl_absorpt_correction_type gaussian
_exptl_absorpt_process_details
;
CrysAlisPro 1.171.40.54a (Rigaku Oxford Diffraction, 2019)
Numerical absorption correction based on gaussian integration over
            a multifaceted crystal model
Empirical absorption correction using spherical harmonics,
 implemented in SCALE3 ABSPACK scaling algorithm.
;
_exptl_crystal_colour Colourless
_exptl_crystal_density_diffrn 1.434
_exptl_crystal_description Plate
_exptl_crystal_F_000 1792
_exptl_crystal_size_max 0.550
_exptl_crystal_size_mid 0.435
_exptl_crystal_size_min 0.042
_refine_diff_density_max 0.357
_refine_diff_density_min -0.263
_refine_diff_density_rms 0.042
_refine_ls_extinction_method none
_refine_ls_goodness_of_fit_ref 1.074
_refine_ls_hydrogen_treatment constr
_refine_ls_matrix_type full
_refine_ls_number_parameters 568
_refine_ls_number_reflns 7009
_refine_ls_number_restraints 0
_refine_ls_restrained_S_all 1.074
_refine_ls_R_factor_all 0.0336
_refine_ls_R_factor_gt 0.0332
_refine_ls_shift/su_max 0.001
_refine_ls_shift/su_mean 0.000
_refine_ls_structure_factor_coef Fsqd
_refine_ls_weighting_details 'W=1/[\S^2^(FO^2^)+(0.0356P)^2^+2.7696P] WHERE P=(FO^2^+2FC^2^)/3'
_refine_ls_weighting_scheme calc
_refine_ls_wR_factor_gt 0.0834
_refine_ls_wR_factor_ref 0.0836
_reflns_number_gt 6889
_reflns_number_total 7009
_reflns_threshold_expression I>2\s(I)
_cod_data_source_file c9cc05638f2.cif
_cod_data_source_block tt8d
_cod_original_sg_symbol_H-M 'P 21/c'
_cod_database_code 7124057
_exptl_absorpt_empirical_full_min 0.731
_exptl_absorpt_empirical_full_max 1.430
_exptl_absorpt_empirical_details
;
Empirical correction (ABSPACK) includes:
- Absorption correction using spherical harmonics
- Frame scaling
;

loop_
_space_group_symop_id
_space_group_symop_operation_xyz
1 x,y,z
2 -x,1/2+y,1/2-z
3 -x,-y,-z
4 x,1/2-y,1/2+z

loop_
_atom_site_aniso_label
_atom_site_aniso_U_11
_atom_site_aniso_U_22
_atom_site_aniso_U_33
_atom_site_aniso_U_23
_atom_site_aniso_U_13
_atom_site_aniso_U_12
S2 0.0172(2) 0.0176(2) 0.0220(2) 0.0001(1) 0.0045(1) -0.0019(1)
S1 0.0179(2) 0.0192(2) 0.0239(2) -0.0017(1) 0.0050(1) -0.0023(1)
O4 0.0254(5) 0.0236(5) 0.0219(5) 0.0028(4) 0.0072(4) 0.0039(4)
O5 0.0282(6) 0.0223(6) 0.0369(6) 0.0067(5) 0.0058(5) 0.0064(5)
O6 0.0130(10) 0.0472(15) 0.0301(12) 0.0123(11) 0.0074(9) 0.0024(10)
O6' 0.0265(12) 0.0371(14) 0.0542(16) -0.0089(13) -0.0030(11) -0.0035(11)
N4 0.0171(6) 0.0181(6) 0.0203(6) 0.0028(5) 0.0048(5) 0.0015(5)
N5 0.0169(6) 0.0198(6) 0.0231(6) 0.0057(5) 0.0057(5) 0.0015(5)
N6 0.0179(6) 0.0206(6) 0.0243(6) -0.0006(5) 0.0042(5) 0.0034(5)
O1 0.0262(6) 0.0263(6) 0.0224(6) 0.0001(5) 0.0078(4) 0.0038(4)
O2 0.0233(5) 0.0245(6) 0.0315(6) 0.0045(5) 0.0057(5) 0.0068(4)
O3 0.0227(6) 0.0372(7) 0.0321(6) -0.0023(5) 0.0006(5) -0.0067(5)
C31 0.0140(7) 0.0195(7) 0.0236(8) -0.0008(6) 0.0047(6) -0.0003(5)
C32 0.0141(7) 0.0243(8) 0.0275(8) 0.0013(6) 0.0023(6) 0.0008(6)
C33 0.0159(7) 0.0182(7) 0.0206(7) -0.0005(6) 0.0060(5) -0.0006(6)
C34 0.0159(7) 0.0283(8) 0.0198(7) -0.0013(6) 0.0042(6) -0.0021(6)
C35 0.0180(7) 0.0318(9) 0.0203(7) 0.0018(6) 0.0043(6) -0.0009(6)
C36 0.0184(7) 0.0244(8) 0.0230(7) 0.0061(6) 0.0067(6) -0.0007(6)
C37 0.0146(7) 0.0204(7) 0.0215(7) 0.0004(6) 0.0048(6) -0.0006(6)
C38 0.0158(7) 0.0238(8) 0.0249(7) -0.0005(6) 0.0064(6) -0.0044(6)
C39 0.0192(7) 0.0226(8) 0.0257(8) 0.0013(6) 0.0081(6) -0.0039(6)
C40 0.0172(7) 0.0195(7) 0.0217(7) 0.0004(6) 0.0045(6) 0.0004(6)
C41 0.0243(9) 0.0235(9) 0.0415(10) -0.0023(7) -0.0054(8) 0.0036(7)
C42 0.0168(7) 0.0204(7) 0.0220(7) -0.0009(6) 0.0044(6) 0.0018(6)
C43 0.0178(7) 0.0224(8) 0.0233(7) 0.0015(6) 0.0022(6) -0.0018(6)
C44 0.0292(8) 0.0257(8) 0.0279(8) 0.0006(7) 0.0082(7) 0.0007(7)
C45 0.0355(9) 0.0351(10) 0.0265(8) 0.0022(7) 0.0092(7) -0.0033(8)
C46 0.0298(9) 0.0361(10) 0.0295(9) 0.0118(7) 0.0011(7) -0.0049(7)
C47 0.0235(8) 0.0268(9) 0.0392(9) 0.0092(7) 0.0017(7) 0.0018(7)
C48 0.0190(7) 0.0244(8) 0.0296(8) 0.0014(7) 0.0043(6) 0.0005(6)
C49 0.0197(7) 0.0301(9) 0.0259(8) -0.0038(7) 0.0024(6) 0.0077(6)
C50 0.0356(9) 0.0369(10) 0.0328(9) 0.0008(8) 0.0121(7) 0.0112(8)
C51 0.0540(12) 0.0586(14) 0.0393(11) 0.0042(10) 0.0228(9) 0.0208(11)
C52 0.0554(13) 0.0602(14) 0.0397(11) -0.0131(10) 0.0117(10) 0.0277(11)
C53 0.0441(11) 0.0392(11) 0.0446(11) -0.0144(9) 0.0004(9) 0.0143(9)
C54 0.0285(9) 0.0306(9) 0.0375(9) -0.0074(7) 0.0008(7) 0.0049(7)
N1 0.0168(6) 0.0188(6) 0.0208(6) 0.0002(5) 0.0046(5) 0.0020(5)
N2 0.0155(6) 0.0217(6) 0.0218(6) 0.0023(5) 0.0056(5) 0.0015(5)
N3 0.0177(6) 0.0213(6) 0.0228(6) -0.0027(5) 0.0039(5) 0.0032(5)
C1 0.0139(7) 0.0211(7) 0.0232(8) -0.0022(6) 0.0044(6) 0.0003(6)
C2 0.0120(6) 0.0246(8) 0.0252(8) -0.0006(6) 0.0024(6) 0.0015(6)
C3 0.0159(7) 0.0186(7) 0.0229(7) -0.0027(6) 0.0060(6) -0.0004(6)
C4 0.0159(7) 0.0269(8) 0.0228(7) -0.0062(6) 0.0037(6) -0.0009(6)
C5 0.0159(7) 0.0323(9) 0.0207(7) -0.0043(6) 0.0038(6) 0.0012(6)
C6 0.0164(7) 0.0260(8) 0.0211(7) 0.0018(6) 0.0061(6) 0.0005(6)
C7 0.0150(7) 0.0209(7) 0.0211(7) -0.0021(6) 0.0049(5) 0.0008(6)
C8 0.0145(7) 0.0235(8) 0.0229(7) -0.0020(6) 0.0058(6) -0.0019(6)
C9 0.0175(7) 0.0220(8) 0.0234(7) -0.0002(6) 0.0076(6) -0.0017(6)
C10 0.0167(7) 0.0200(7) 0.0220(7) -0.0010(6) 0.0060(6) 0.0012(6)
C11 0.0198(7) 0.0267(8) 0.0255(8) 0.0024(6) 0.0039(6) 0.0017(6)
C12 0.0171(7) 0.0207(7) 0.0223(7) -0.0023(6) 0.0050(6) 0.0013(6)
C13 0.0195(7) 0.0194(7) 0.0239(7) -0.0012(6) 0.0042(6) -0.0037(6)
C14 0.0208(7) 0.0232(8) 0.0266(8) -0.0012(6) 0.0050(6) -0.0003(6)
C15 0.0245(8) 0.0308(9) 0.0248(8) -0.0026(7) 0.0068(6) -0.0047(7)
C16 0.0300(8) 0.0295(9) 0.0244(8) 0.0034(7) 0.0020(7) -0.0076(7)
C17 0.0315(9) 0.0253(8) 0.0322(9) 0.0044(7) 0.0022(7) 0.0026(7)
C18 0.0259(8) 0.0239(8) 0.0298(8) -0.0005(7) 0.0069(6) 0.0018(6)
C19 0.0285(8) 0.0317(9) 0.0212(8) -0.0035(7) -0.0011(6) 0.0148(7)
C20 0.0767(14) 0.0254(9) 0.0240(9) -0.0005(7) 0.0033(9) 0.0076(9)
C21 0.136(3) 0.0332(11) 0.0259(10) -0.0036(9) 0.0060(13) 0.0290(14)
C22 0.105(2) 0.0798(19) 0.0246(10) -0.0130(11) -0.0032(12) 0.0690(17)
C23 0.0377(11) 0.126(2) 0.0282(10) -0.0178(13) -0.0006(8) 0.0433(14)
C24 0.0230(8) 0.0771(15) 0.0301(9) -0.0171(10) 0.0020(7) 0.0120(9)

loop_
_atom_site_label
_atom_site_type_symbol
_atom_site_thermal_displace_type
_atom_site_fract_x
_atom_site_fract_y
_atom_site_fract_z
_atom_site_occupancy
_atom_site_U_iso_or_equiv
_atom_site_calc_flag
_atom_site_refinement_flags
_atom_site_disorder_assembly
_atom_site_disorder_group
S2 S Uani -0.05102(3) 0.21239(2) 0.82035(2) 1.000 0.0188(1) d . . .
S1 S Uani 0.54930(3) 0.57584(3) 0.68082(2) 1.000 0.0202(1) d . . .
O4 O Uani -0.09455(10) 0.37653(7) 0.89455(4) 1.000 0.0233(3) d . . .
O5 O Uani -0.18624(11) 0.63335(8) 0.79249(4) 1.000 0.0291(3) d . . .
O6 O Uani 0.4002(2) 0.30463(18) 0.85855(8) 0.500 0.0297(7) d P . 1
O6' O Uani 0.3902(2) 0.35097(18) 0.90257(10) 0.500 0.0405(8) d P . 2
N4 N Uani -0.09645(12) 0.40110(9) 0.81120(4) 1.000 0.0183(3) d . . .
N5 N Uani -0.12961(12) 0.47955(9) 0.77958(4) 1.000 0.0197(3) d . . .
N6 N Uani -0.16851(12) 0.51607(9) 0.85336(5) 1.000 0.0209(3) d . . .
O1 O Uani 0.60384(10) 0.39433(8) 0.61809(4) 1.000 0.0245(3) d . . .
O2 O Uani 0.67707(10) 0.16099(8) 0.73452(4) 1.000 0.0263(3) d . . .
O3 O Uani 0.12211(11) 0.40571(9) 0.61160(4) 1.000 0.0312(4) d . . .
C31 C Uani -0.11501(14) 0.42397(10) 0.85749(5) 1.000 0.0189(4) d . . .
C32 C Uani -0.16323(14) 0.55326(11) 0.80721(6) 1.000 0.0221(4) d . . .
C33 C Uani -0.01746(14) 0.32520(10) 0.79367(5) 1.000 0.0179(4) d . . .
C34 C Uani -0.04479(14) 0.32450(11) 0.73783(5) 1.000 0.0212(4) d . . .
C35 C Uani -0.04712(14) 0.40554(11) 0.71440(6) 1.000 0.0233(4) d . . .
C36 C Uani -0.03621(14) 0.49349(11) 0.74528(5) 1.000 0.0216(4) d . . .
C37 C Uani 0.13304(14) 0.34272(10) 0.80980(5) 1.000 0.0186(4) d . . .
C38 C Uani 0.17238(14) 0.44302(11) 0.80216(6) 1.000 0.0212(4) d . . .
C39 C Uani 0.10293(14) 0.50783(11) 0.77390(5) 1.000 0.0220(4) d . . .
C40 C Uani 0.17214(14) 0.30133(10) 0.86175(5) 1.000 0.0193(4) d . . .
C41 C Uani 0.31990(17) 0.29757(12) 0.87853(7) 1.000 0.0312(5) d . . .
C42 C Uani 0.11743(14) 0.20033(10) 0.85629(5) 1.000 0.0196(4) d . . .
C43 C Uani 0.12129(14) 0.14472(11) 0.90288(5) 1.000 0.0214(4) d . . .
C44 C Uani 0.06809(16) 0.17884(12) 0.94243(6) 1.000 0.0272(5) d . . .
C45 C Uani 0.08097(17) 0.12676(13) 0.98534(6) 1.000 0.0319(5) d . . .
C46 C Uani 0.14536(16) 0.04050(13) 0.98909(6) 1.000 0.0323(5) d . . .
C47 C Uani 0.19580(16) 0.00538(12) 0.94974(6) 1.000 0.0303(5) d . . .
C48 C Uani 0.18412(15) 0.05751(11) 0.90675(6) 1.000 0.0243(4) d . . .
C49 C Uani -0.22573(15) 0.56137(12) 0.89087(6) 1.000 0.0254(5) d . . .
C50 C Uani -0.28822(17) 0.50684(14) 0.92166(6) 1.000 0.0344(5) d . . .
C51 C Uani -0.3424(2) 0.55105(17) 0.95831(8) 1.000 0.0489(7) d . . .
C52 C Uani -0.3362(2) 0.64814(17) 0.96353(8) 1.000 0.0514(7) d . . .
C53 C Uani -0.2783(2) 0.70120(15) 0.93170(7) 1.000 0.0436(6) d . . .
C54 C Uani -0.22150(17) 0.65856(13) 0.89537(7) 1.000 0.0328(5) d . . .
N1 N Uani 0.60033(11) 0.39127(9) 0.70254(4) 1.000 0.0187(3) d . . .
N2 N Uani 0.63059(11) 0.31954(9) 0.73899(4) 1.000 0.0194(3) d . . .
N3 N Uani 0.66395(12) 0.26379(9) 0.66785(5) 1.000 0.0206(3) d . . .
C1 C Uani 0.61832(14) 0.35637(10) 0.65788(5) 1.000 0.0193(4) d . . .
C2 C Uani 0.65853(13) 0.23818(11) 0.71561(6) 1.000 0.0207(4) d . . .
C3 C Uani 0.51690(14) 0.47064(10) 0.71419(5) 1.000 0.0188(4) d . . .
C4 C Uani 0.54173(14) 0.48483(11) 0.76952(5) 1.000 0.0218(4) d . . .
C5 C Uani 0.54353(14) 0.41045(11) 0.79791(6) 1.000 0.0229(4) d . . .
C6 C Uani 0.53441(14) 0.31554(11) 0.77308(5) 1.000 0.0208(4) d . . .
C7 C Uani 0.36741(14) 0.44956(10) 0.69807(5) 1.000 0.0188(4) d . . .
C8 C Uani 0.33047(14) 0.35076(11) 0.71014(5) 1.000 0.0200(4) d . . .
C9 C Uani 0.39865(14) 0.29356(11) 0.74343(5) 1.000 0.0205(4) d . . .
C10 C Uani 0.32978(14) 0.47943(10) 0.64357(5) 1.000 0.0193(4) d . . .
C11 C Uani 0.18104(15) 0.47473(12) 0.62833(6) 1.000 0.0240(4) d . . .
C12 C Uani 0.38234(14) 0.58051(10) 0.64316(5) 1.000 0.0199(4) d . . .
C13 C Uani 0.38451(14) 0.62465(11) 0.59365(5) 1.000 0.0209(4) d . . .
C14 C Uani 0.46655(15) 0.59051(11) 0.56245(6) 1.000 0.0234(4) d . . .
C15 C Uani 0.46723(16) 0.63355(12) 0.51750(6) 1.000 0.0264(5) d . . .
C16 C Uani 0.38591(16) 0.71014(12) 0.50300(6) 1.000 0.0283(5) d . . .
C17 C Uani 0.30343(17) 0.74365(12) 0.53363(6) 1.000 0.0301(5) d . . .
C18 C Uani 0.30331(16) 0.70164(11) 0.57899(6) 1.000 0.0263(5) d . . .
C19 C Uani 0.71208(16) 0.20376(12) 0.63312(6) 1.000 0.0278(5) d . . .
C20 C Uani 0.6465(2) 0.12078(13) 0.61907(6) 1.000 0.0427(6) d . . .
C21 C Uani 0.6963(3) 0.06140(16) 0.58699(8) 1.000 0.0661(11) d . . .
C22 C Uani 0.8086(3) 0.0849(2) 0.56930(8) 1.000 0.0716(10) d . . .
C23 C Uani 0.8722(2) 0.1688(2) 0.58290(7) 1.000 0.0648(8) d . . .
C24 C Uani 0.82398(17) 0.22956(17) 0.61509(7) 1.000 0.0437(6) d . . .
H34 H Uiso -0.05985 0.26700 0.72020 1.000 0.0250 c RU . .
H35 H Uiso -0.05529 0.40829 0.67968 1.000 0.0280 c RU . .
H36 H Uiso -0.06346 0.54943 0.72393 1.000 0.0260 c RU . .
H37 H Uiso 0.17808 0.30319 0.78782 1.000 0.0220 c RU . .
H38 H Uiso 0.25636 0.46218 0.81951 1.000 0.0250 c RU . .
H39 H Uiso 0.14321 0.56740 0.77142 1.000 0.0260 c RU . .
H40 H Uiso 0.12956 0.33759 0.88571 1.000 0.0230 c RU . .
H41 H Uiso 0.34688 0.28714 0.91277 0.500 0.0370 c RUP A 1
H41' H Uiso 0.36222 0.24381 0.86802 0.500 0.0370 c RUP B 2
H42 H Uiso 0.17094 0.16497 0.83547 1.000 0.0240 c RU . .
H44 H Uiso 0.02320 0.23755 0.93996 1.000 0.0330 c RU . .
H45 H Uiso 0.04547 0.15024 1.01240 1.000 0.0380 c RU . .
H46 H Uiso 0.15473 0.00558 1.01879 1.000 0.0390 c RU . .
H47 H Uiso 0.23832 -0.05423 0.95206 1.000 0.0360 c RU . .
H48 H Uiso 0.21931 0.03349 0.87973 1.000 0.0290 c RU . .
H50 H Uiso -0.29382 0.44046 0.91772 1.000 0.0410 c RU . .
H51 H Uiso -0.38395 0.51445 0.97995 1.000 0.0590 c RU . .
H52 H Uiso -0.37200 0.67781 0.98902 1.000 0.0620 c RU . .
H53 H Uiso -0.27697 0.76783 0.93458 1.000 0.0520 c RU . .
H54 H Uiso -0.18020 0.69558 0.87382 1.000 0.0390 c RU . .
H4 H Uiso 0.55564 0.54605 0.78328 1.000 0.0260 c RU . .
H5 H Uiso 0.55026 0.41621 0.83248 1.000 0.0270 c RU . .
H6 H Uiso 0.56091 0.26513 0.79812 1.000 0.0250 c RU . .
H7 H Uiso 0.31925 0.49288 0.71727 1.000 0.0230 c RU . .
H8 H Uiso 0.25003 0.32680 0.69209 1.000 0.0240 c RU . .
H9 H Uiso 0.35976 0.23484 0.74907 1.000 0.0250 c RU . .
H10 H Uiso 0.37393 0.43779 0.62223 1.000 0.0230 c RU . .
H11 H Uiso 0.13129 0.52967 0.63225 1.000 0.0290 c RU . .
H12 H Uiso 0.32647 0.62119 0.66073 1.000 0.0240 c RU . .
H14 H Uiso 0.52193 0.53776 0.57203 1.000 0.0280 c RU . .
H15 H Uiso 0.52372 0.61044 0.49651 1.000 0.0320 c RU . .
H16 H Uiso 0.38677 0.73948 0.47221 1.000 0.0340 c RU . .
H17 H Uiso 0.24675 0.79554 0.52359 1.000 0.0360 c RU . .
H18 H Uiso 0.24760 0.72555 0.60006 1.000 0.0320 c RU . .
H20 H Uiso 0.56857 0.10458 0.63116 1.000 0.0510 c RU . .
H21 H Uiso 0.65231 0.00389 0.57715 1.000 0.0790 c RU . .
H22 H Uiso 0.84251 0.04340 0.54766 1.000 0.0860 c RU . .
H23 H Uiso 0.94925 0.18516 0.57028 1.000 0.0780 c RU . .
H24 H Uiso 0.86713 0.28758 0.62445 1.000 0.0530 c RU . .

loop_
_atom_type_symbol
_atom_type_description
_atom_type_scat_dispersion_real
_atom_type_scat_dispersion_imag
_atom_type_scat_source
C C 0.0181 0.0091 ' International Tables Vol C Tables 4.2.6.8 and 6.1.1.4'
H H 0.0000 0.0000 ' International Tables Vol C Tables 4.2.6.8 and 6.1.1.4'
N N 0.0311 0.0180 ' International Tables Vol C Tables 4.2.6.8 and 6.1.1.4'
O O 0.0492 0.0322 ' International Tables Vol C Tables 4.2.6.8 and 6.1.1.4'
S S 0.3331 0.5567 ' International Tables Vol C Tables 4.2.6.8 and 6.1.1.4'

loop_
_geom_angle_atom_site_label_1
_geom_angle_atom_site_label_2
_geom_angle_atom_site_label_3
_geom_angle
C33 S2 C42 94.17(6)
C3 S1 C12 94.60(7)
N5 N4 C31 109.40(11)
N5 N4 C33 117.04(10)
C31 N4 C33 130.94(12)
N4 N5 C36 112.85(11)
C32 N5 C36 120.70(12)
N4 N5 C32 108.15(11)
C31 N6 C49 124.06(13)
C32 N6 C49 125.58(13)
C31 N6 C32 110.29(12)
O4 C31 N6 125.99(13)
N4 C31 N6 105.13(12)
O4 C31 N4 128.85(14)
O5 C32 N6 128.66(15)
N5 C32 N6 105.98(13)
O5 C32 N5 125.34(15)
S2 C33 C34 113.06(10)
S2 C33 C37 105.99(9)
S2 C33 N4 110.66(10)
N4 C33 C37 111.44(11)
C34 C33 C37 106.72(11)
N4 C33 C34 108.92(11)
C33 C34 C35 118.52(14)
C34 C35 C36 116.88(14)
N5 C36 C35 105.16(12)
N5 C36 C39 110.01(11)
C35 C36 C39 112.00(12)
C33 C37 C40 106.77(11)
C38 C37 C40 117.42(12)
C33 C37 C38 112.97(12)
C37 C38 C39 127.42(14)
C36 C39 C38 124.76(14)
C37 C40 C41 112.48(13)
C37 C40 C42 103.57(11)
C41 C40 C42 109.13(12)
O6 C41 C40 131.4(2)
O6' C41 C40 129.67(18)
O6 C41 O6' 77.2(2)
S2 C42 C43 112.89(10)
C40 C42 C43 116.85(12)
S2 C42 C40 104.95(9)
C42 C43 C48 118.27(13)
C44 C43 C48 119.37(14)
C42 C43 C44 122.33(14)
C43 C44 C45 119.73(15)
C44 C45 C46 120.48(16)
C45 C46 C47 120.10(16)
C46 C47 C48 119.72(16)
C43 C48 C47 120.58(15)
N6 C49 C50 119.17(15)
N6 C49 C54 120.12(15)
C50 C49 C54 120.69(16)
C49 C50 C51 118.93(18)
C50 C51 C52 120.5(2)
C51 C52 C53 119.8(2)
C52 C53 C54 120.7(2)
C49 C54 C53 119.28(17)
N2 N1 C3 116.72(10)
N2 N1 C1 109.27(11)
C1 N1 C3 130.09(11)
C2 N2 C6 118.93(12)
N1 N2 C2 107.71(11)
N1 N2 C6 112.95(11)
C2 N3 C19 124.10(13)
C1 N3 C2 111.40(12)
C1 N3 C19 124.49(13)
C33 C34 H34 121.00
C35 C34 H34 121.00
C36 C35 H35 122.00
C34 C35 H35 122.00
N5 C36 H36 110.00
C35 C36 H36 110.00
C39 C36 H36 110.00
C33 C37 H37 106.00
C40 C37 H37 106.00
C38 C37 H37 106.00
C37 C38 H38 116.00
C39 C38 H38 116.00
C36 C39 H39 118.00
C38 C39 H39 118.00
C37 C40 H40 110.00
C41 C40 H40 110.00
C42 C40 H40 110.00
O6 C41 H41' 59.00
O6' C41 H41 60.00
O6 C41 H41 114.00
C40 C41 H41 114.00
C40 C41 H41' 115.00
O6' C41 H41' 115.00
H41 C41 H41' 96.00
C40 C42 H42 107.00
C43 C42 H42 107.00
S2 C42 H42 107.00
C45 C44 H44 120.00
C43 C44 H44 120.00
C44 C45 H45 120.00
C46 C45 H45 120.00
C45 C46 H46 120.00
C47 C46 H46 120.00
C48 C47 H47 120.00
C46 C47 H47 120.00
C43 C48 H48 120.00
C47 C48 H48 120.00
C51 C50 H50 121.00
C49 C50 H50 121.00
C52 C51 H51 120.00
C50 C51 H51 120.00
C51 C52 H52 120.00
C53 C52 H52 120.00
C52 C53 H53 120.00
C54 C53 H53 120.00
C49 C54 H54 120.00
C53 C54 H54 120.00
O1 C1 N1 129.96(14)
O1 C1 N3 125.25(13)
N1 C1 N3 104.75(12)
O2 C2 N2 125.73(15)
O2 C2 N3 128.28(15)
N2 C2 N3 105.97(13)
S1 C3 N1 110.39(9)
S1 C3 C4 112.91(10)
S1 C3 C7 105.93(9)
N1 C3 C4 108.61(11)
N1 C3 C7 111.82(11)
C4 C3 C7 107.17(11)
C3 C4 C5 118.49(14)
C4 C5 C6 116.95(14)
N2 C6 C5 105.11(12)
N2 C6 C9 108.46(11)
C5 C6 C9 113.95(13)
C3 C7 C8 113.08(12)
C3 C7 C10 106.87(11)
C8 C7 C10 116.24(12)
C7 C8 C9 126.85(13)
C6 C9 C8 124.61(14)
C7 C10 C11 108.91(12)
C7 C10 C12 103.68(11)
C11 C10 C12 112.26(12)
O3 C11 C10 123.96(15)
S1 C12 C10 104.82(9)
S1 C12 C13 111.40(10)
C10 C12 C13 117.21(12)
C12 C13 C14 121.62(13)
C12 C13 C18 119.05(13)
C14 C13 C18 119.32(14)
C13 C14 C15 120.07(15)
C14 C15 C16 120.40(15)
C15 C16 C17 119.71(15)
C16 C17 C18 120.25(16)
C13 C18 C17 120.24(15)
N3 C19 C20 119.11(15)
N3 C19 C24 119.45(16)
C20 C19 C24 121.43(17)
C19 C20 C21 118.9(2)
C20 C21 C22 120.7(2)
C21 C22 C23 120.1(2)
C22 C23 C24 120.3(2)
C19 C24 C23 118.7(2)
C3 C4 H4 121.00
C5 C4 H4 121.00
C4 C5 H5 122.00
C6 C5 H5 122.00
N2 C6 H6 110.00
C5 C6 H6 110.00
C9 C6 H6 110.00
C3 C7 H7 107.00
C8 C7 H7 107.00
C10 C7 H7 107.00
C7 C8 H8 117.00
C9 C8 H8 117.00
C6 C9 H9 118.00
C8 C9 H9 118.00
C7 C10 H10 111.00
C11 C10 H10 111.00
C12 C10 H10 111.00
O3 C11 H11 118.00
C10 C11 H11 118.00
S1 C12 H12 108.00
C10 C12 H12 108.00
C13 C12 H12 108.00
C13 C14 H14 120.00
C15 C14 H14 120.00
C14 C15 H15 120.00
C16 C15 H15 120.00
C15 C16 H16 120.00
C17 C16 H16 120.00
C16 C17 H17 120.00
C18 C17 H17 120.00
C13 C18 H18 120.00
C17 C18 H18 120.00
C19 C20 H20 121.00
C21 C20 H20 121.00
C20 C21 H21 120.00
C22 C21 H21 120.00
C21 C22 H22 120.00
C23 C22 H22 120.00
C22 C23 H23 120.00
C24 C23 H23 120.00
C19 C24 H24 121.00
C23 C24 H24 121.00

loop_
_geom_bond_atom_site_label_1
_geom_bond_atom_site_label_2
_geom_bond_distance
S2 C33 1.8231(15)
S2 C42 1.8452(15)
S1 C12 1.8440(15)
S1 C3 1.8185(15)
O4 C31 1.2137(17)
O5 C32 1.2175(19)
O6 C41 1.077(3)
O6' C41 1.170(3)
N4 C31 1.3672(18)
N4 N5 1.4205(17)
N4 C33 1.4826(19)
N5 C36 1.4787(19)
N5 C32 1.377(2)
N6 C49 1.434(2)
N6 C32 1.392(2)
N6 C31 1.4162(19)
O1 C1 1.2110(18)
O2 C2 1.2155(19)
O3 C11 1.201(2)
C33 C37 1.552(2)
C33 C34 1.5203(19)
C34 C35 1.320(2)
C35 C36 1.507(2)
C36 C39 1.521(2)
C37 C40 1.5387(19)
C37 C38 1.507(2)
C38 C39 1.331(2)
C40 C42 1.539(2)
C40 C41 1.509(2)
C42 C43 1.506(2)
C43 C44 1.395(2)
C43 C48 1.393(2)
C44 C45 1.385(2)
C45 C46 1.388(3)
C46 C47 1.380(2)
C47 C48 1.388(2)
C49 C50 1.391(2)
C49 C54 1.387(3)
C50 C51 1.391(3)
C51 C52 1.387(3)
C52 C53 1.373(3)
C53 C54 1.388(3)
N1 C1 1.3741(18)
N1 N2 1.4285(17)
N1 C3 1.4866(19)
N2 C6 1.4842(18)
N2 C2 1.380(2)
N3 C19 1.437(2)
N3 C2 1.381(2)
N3 C1 1.4072(19)
C34 H34 0.9500
C35 H35 0.9500
C36 H36 1.0000
C37 H37 1.0000
C38 H38 0.9500
C39 H39 0.9500
C40 H40 1.0000
C41 H41 0.9500
C41 H41' 0.9500
C42 H42 1.0000
C44 H44 0.9500
C45 H45 0.9500
C46 H46 0.9500
C47 H47 0.9500
C48 H48 0.9500
C50 H50 0.9500
C51 H51 0.9500
C52 H52 0.9500
C53 H53 0.9500
C54 H54 0.9500
C3 C4 1.5199(19)
C3 C7 1.552(2)
C4 C5 1.315(2)
C5 C6 1.509(2)
C6 C9 1.520(2)
C7 C8 1.507(2)
C7 C10 1.5478(19)
C8 C9 1.331(2)
C10 C11 1.514(2)
C10 C12 1.535(2)
C12 C13 1.510(2)
C13 C14 1.397(2)
C13 C18 1.392(2)
C14 C15 1.387(2)
C15 C16 1.387(2)
C16 C17 1.386(2)
C17 C18 1.390(2)
C19 C20 1.379(3)
C19 C24 1.383(2)
C20 C21 1.387(3)
C21 C22 1.373(4)
C22 C23 1.379(4)
C23 C24 1.393(3)
C4 H4 0.9500
C5 H5 0.9500
C6 H6 1.0000
C7 H7 1.0000
C8 H8 0.9500
C9 H9 0.9500
C10 H10 1.0000
C11 H11 0.9500
C12 H12 1.0000
C14 H14 0.9500
C15 H15 0.9500
C16 H16 0.9500
C17 H17 0.9500
C18 H18 0.9500
C20 H20 0.9500
C21 H21 0.9500
C22 H22 0.9500
C23 H23 0.9500
C24 H24 0.9500

loop_
_geom_hbond_atom_site_label_D
_geom_hbond_atom_site_label_H
_geom_hbond_atom_site_label_A
_geom_hbond_distance_DH
_geom_hbond_distance_HA
_geom_hbond_distance_DA
_geom_hbond_angle_DHA
_geom_hbond_site_symmetry_A
C9 H9 O5 0.95 2.42 3.1884(19) 138 2_546
C10 H10 O1 1.00 2.47 3.2569(18) 136 .
C14 H14 O1 0.95 2.47 3.3701(19) 158 .
C21 H21 O6' 0.95 2.31 3.147(3) 147 2_646
C39 H39 O2 0.95 2.31 3.1772(19) 152 2_656
C40 H40 O4 1.00 2.42 3.2204(18) 136 .
C44 H44 O4 0.95 2.53 3.413(2) 155 .

loop_
_geom_torsion_atom_site_label_1
_geom_torsion_atom_site_label_2
_geom_torsion_atom_site_label_3
_geom_torsion_atom_site_label_4
_geom_torsion
C42 S2 C33 N4 -114.16(10)
C42 S2 C33 C34 123.35(11)
C42 S2 C33 C37 6.79(10)
C33 S2 C42 C40 22.38(10)
C33 S2 C42 C43 150.71(11)
C12 S1 C3 C7 -6.42(10)
C3 S1 C12 C10 -22.59(10)
C3 S1 C12 C13 -150.30(11)
C12 S1 C3 C4 -123.42(11)
C12 S1 C3 N1 114.81(10)
N5 N4 C31 O4 -178.12(15)
C33 N4 N5 C36 -24.77(16)
C31 N4 N5 C32 2.79(16)
C31 N4 N5 C36 138.93(12)
C33 N4 N5 C32 -160.92(12)
N5 N4 C33 C37 90.19(14)
C31 N4 C33 S2 48.37(18)
C31 N4 C33 C34 173.24(14)
C31 N4 C33 C37 -69.30(19)
C33 N4 C31 O4 -17.4(3)
C33 N4 C31 N6 164.36(14)
N5 N4 C33 S2 -152.15(10)
N5 N4 C33 C34 -27.28(16)
N5 N4 C31 N6 3.68(15)
N4 N5 C36 C35 62.00(14)
N4 N5 C36 C39 -58.78(15)
N4 N5 C32 O5 173.54(14)
N4 N5 C32 N6 -8.13(15)
C36 N5 C32 O5 41.5(2)
C36 N5 C32 N6 -140.18(12)
C32 N5 C36 C39 71.25(17)
C32 N5 C36 C35 -167.98(13)
C31 N6 C32 O5 -171.05(15)
C49 N6 C31 N4 168.06(13)
C49 N6 C32 N5 -166.26(13)
C31 N6 C32 N5 10.71(16)
C49 N6 C32 O5 12.0(3)
C32 N6 C49 C50 145.85(16)
C32 N6 C49 C54 -32.5(2)
C49 N6 C31 O4 -10.2(2)
C31 N6 C49 C54 150.95(16)
C32 N6 C31 O4 172.77(14)
C31 N6 C49 C50 -30.7(2)
C32 N6 C31 N4 -8.96(16)
N4 C33 C34 C35 44.59(18)
C37 C33 C34 C35 -75.83(16)
S2 C33 C34 C35 168.04(12)
C34 C33 C37 C40 -155.44(12)
S2 C33 C37 C40 -34.68(12)
N4 C33 C37 C38 -44.79(16)
S2 C33 C37 C38 -165.23(10)
C34 C33 C37 C38 74.01(15)
N4 C33 C37 C40 85.77(13)
C33 C34 C35 C36 -6.2(2)
C34 C35 C36 N5 -46.43(17)
C34 C35 C36 C39 73.03(17)
N5 C36 C39 C38 65.28(19)
C35 C36 C39 C38 -51.30(19)
C33 C37 C40 C41 169.64(12)
C33 C37 C40 C42 51.95(14)
C33 C37 C38 C39 -17.3(2)
C40 C37 C38 C39 -142.22(16)
C38 C37 C40 C41 -62.38(17)
C38 C37 C40 C42 179.93(11)
C37 C38 C39 C36 3.4(3)
C42 C40 C41 O6 99.8(3)
C42 C40 C41 O6' -149.9(2)
C37 C40 C42 S2 -45.06(12)
C37 C40 C42 C43 -170.96(12)
C37 C40 C41 O6 -14.6(3)
C37 C40 C41 O6' 95.8(3)
C41 C40 C42 C43 69.04(16)
C41 C40 C42 S2 -165.06(11)
S2 C42 C43 C44 -68.98(17)
C40 C42 C43 C48 -125.09(15)
S2 C42 C43 C48 113.07(13)
C40 C42 C43 C44 52.9(2)
C42 C43 C44 C45 -176.47(15)
C48 C43 C44 C45 1.5(2)
C42 C43 C48 C47 177.02(14)
C44 C43 C48 C47 -1.0(2)
C43 C44 C45 C46 -0.6(3)
C44 C45 C46 C47 -0.8(3)
C45 C46 C47 C48 1.3(3)
C46 C47 C48 C43 -0.4(2)
N6 C49 C50 C51 179.36(16)
N6 C49 C54 C53 179.54(16)
C50 C49 C54 C53 1.2(3)
C54 C49 C50 C51 -2.3(3)
C49 C50 C51 C52 1.1(3)
C50 C51 C52 C53 1.2(3)
C51 C52 C53 C54 -2.3(3)
C52 C53 C54 C49 1.1(3)
C1 N1 N2 C2 -4.10(15)
C1 N1 N2 C6 -137.46(12)
C3 N1 N2 C2 155.93(11)
C3 N1 N2 C6 22.56(16)
N2 N1 C1 O1 -179.73(15)
N2 N1 C1 N3 -1.87(15)
C3 N1 C1 O1 23.8(3)
C3 N1 C1 N3 -158.37(13)
N2 N1 C3 S1 153.85(9)
N2 N1 C3 C4 29.57(16)
N2 N1 C3 C7 -88.49(13)
C1 N1 C3 S1 -51.08(18)
C1 N1 C3 C4 -175.37(14)
C1 N1 C3 C7 66.57(18)
N1 N2 C2 O2 -173.12(13)
N1 N2 C2 N3 8.37(14)
C6 N2 C2 O2 -43.0(2)
C6 N2 C2 N3 138.47(12)
N1 N2 C6 C5 -61.09(14)
N1 N2 C6 C9 61.15(15)
C2 N2 C6 C5 171.22(12)
C2 N2 C6 C9 -66.54(16)
C2 N3 C1 O1 -174.64(14)
C2 N3 C1 N1 7.37(16)
C19 N3 C1 O1 6.3(2)
C19 N3 C1 N1 -171.73(13)
C1 N3 C2 O2 171.58(14)
C1 N3 C2 N2 -9.96(16)
C19 N3 C2 O2 -9.3(2)
C19 N3 C2 N2 169.15(13)
C1 N3 C19 C20 -118.09(17)
C1 N3 C19 C24 62.9(2)
C2 N3 C19 C20 62.9(2)
C2 N3 C19 C24 -116.11(18)
S1 C3 C4 C5 -168.68(12)
N1 C3 C4 C5 -45.90(18)
C7 C3 C4 C5 75.06(16)
S1 C3 C7 C8 163.14(10)
S1 C3 C7 C10 34.00(13)
N1 C3 C7 C8 42.84(15)
N1 C3 C7 C10 -86.31(13)
C4 C3 C7 C8 -76.07(14)
C4 C3 C7 C10 154.78(12)
C3 C4 C5 C6 6.1(2)
C4 C5 C6 N2 46.86(17)
C4 C5 C6 C9 -71.75(17)
N2 C6 C9 C8 -66.24(19)
C5 C6 C9 C8 50.45(19)
C3 C7 C8 C9 20.6(2)
C10 C7 C8 C9 144.76(15)
C3 C7 C10 C11 -171.18(12)
C3 C7 C10 C12 -51.48(14)
C8 C7 C10 C11 61.52(16)
C8 C7 C10 C12 -178.79(12)
C7 C8 C9 C6 -5.2(2)
C7 C10 C11 O3 -89.41(18)
C12 C10 C11 O3 156.37(15)
C7 C10 C12 S1 44.77(12)
C7 C10 C12 C13 168.85(12)
C11 C10 C12 S1 162.16(10)
C11 C10 C12 C13 -73.77(16)
S1 C12 C13 C14 54.67(17)
S1 C12 C13 C18 -124.89(13)
C10 C12 C13 C14 -66.01(19)
C10 C12 C13 C18 114.43(16)
C12 C13 C14 C15 -179.17(14)
C18 C13 C14 C15 0.4(2)
C12 C13 C18 C17 179.95(15)
C14 C13 C18 C17 0.4(2)
C13 C14 C15 C16 -0.5(2)
C14 C15 C16 C17 -0.1(2)
C15 C16 C17 C18 0.9(3)
C16 C17 C18 C13 -1.0(3)
N3 C19 C20 C21 -177.56(17)
C24 C19 C20 C21 1.4(3)
N3 C19 C24 C23 177.56(17)
C20 C19 C24 C23 -1.4(3)
C19 C20 C21 C22 -0.3(3)
C20 C21 C22 C23 -0.8(4)
C21 C22 C23 C24 0.8(4)
C22 C23 C24 C19 0.3(3)
